data_1512220
loop_
_publ_author_name
'Trita, Andrada Stefania'
'Roisnel, Thierry'
'Mongin, Florence'
'Chevallier, Floris'

_publ_section_title
;
 Hydrogen Bond Templated 1:1 Macrocyclization through an Olefin
 Metathesis/Hydrogenation Sequence
;
_journal_issue 14
_journal_name_full 'Organic Letters'
_journal_page_first 3798
_journal_paper_doi 10.1021/ol401803t
_journal_volume 15
_journal_year 2013
_chemical_compound_source 'synthesis as described'
_chemical_formula_moiety '2(C16 H12 N2 O2 S), 3(C6 H4 Cl2 O2)'
_chemical_formula_sum 'C50 H36 Cl6 N4 O10 S2'
_chemical_formula_weight 1129.65
_chemical_name_systematic
;
 ?
;
_space_group_IT_number 2
_symmetry_cell_setting triclinic
_symmetry_Int_Tables_number 2
_symmetry_space_group_name_Hall '-P 1'
_symmetry_space_group_name_H-M 'P -1'
_atom_sites_solution_hydrogens geom
_atom_sites_solution_primary direct
_atom_sites_solution_secondary difmap
_cell_angle_alpha 79.862(5)
_cell_angle_beta 75.575(5)
_cell_angle_gamma 88.295(5)
_cell_formula_units_Z 2
_cell_length_a 13.0350(16)
_cell_length_b 13.4262(17)
_cell_length_c 15.5590(19)
_cell_measurement_reflns_used 9846
_cell_measurement_temperature 150(2)
_cell_measurement_theta_max 27.11
_cell_measurement_theta_min 2.36
_cell_measurement_wavelength 0.71073
_cell_volume 2595.7(6)
_computing_cell_refinement 'Bruker APEX2 (Bruker, 2006)'
_computing_data_collection 'Bruker APEX2 (Bruker, 2006)'
_computing_data_reduction 'Bruker APEX2 (Bruker, 2006)'
_computing_molecular_graphics 'Ortep-3 for Windows (Farrugia, 1997)'
_computing_publication_material
;
           WinGX publication routines (Farrugia, 2012),
           CRYSCAL (T. Roisnel, local program)
;
_computing_structure_refinement 'SHELXL-97 (Sheldrick, 1997)'
_computing_structure_solution 'SIR97 (Altomare et al., 1999)'
_diffrn_ambient_temperature 150(2)
_diffrn_detector 'CCD plate'
_diffrn_measured_fraction_theta_full 0.99
_diffrn_measured_fraction_theta_max 0.979
_diffrn_measurement_device_type 'APEXII, Bruker-AXS'
_diffrn_measurement_method 'CCD rotation images, thin slices'
_diffrn_radiation_monochromator graphite
_diffrn_radiation_probe x-ray
_diffrn_radiation_type MoK\a
_diffrn_radiation_wavelength 0.71073
_diffrn_reflns_av_R_equivalents 0.0338
_diffrn_reflns_av_unetI/netI 0.0328
_diffrn_reflns_limit_h_max 16
_diffrn_reflns_limit_h_min -16
_diffrn_reflns_limit_k_max 17
_diffrn_reflns_limit_k_min -17
_diffrn_reflns_limit_l_max 20
_diffrn_reflns_limit_l_min -16
_diffrn_reflns_number 40104
_diffrn_reflns_theta_full 25
_diffrn_reflns_theta_max 27.48
_diffrn_reflns_theta_min 2.96
_exptl_absorpt_coefficient_mu 0.473
_exptl_absorpt_correction_T_max 0.936
_exptl_absorpt_correction_T_min 0.864
_exptl_absorpt_correction_type multi-scan
_exptl_absorpt_process_details
;
  [Sheldrick, G.M. (2002). SADABS Bruker AXS Inc., Madison, Wisconsin, USA]
;
_exptl_crystal_colour yellow
_exptl_crystal_density_diffrn 1.445
_exptl_crystal_density_method 'not measured'
_exptl_crystal_description prism
_exptl_crystal_F_000 1156
_exptl_crystal_size_max 0.41
_exptl_crystal_size_mid 0.21
_exptl_crystal_size_min 0.14
_platon_squeeze_details
;
;
_refine_diff_density_max 0.504
_refine_diff_density_min -0.443
_refine_diff_density_rms 0.053
_refine_ls_extinction_method none
_refine_ls_goodness_of_fit_ref 1.091
_refine_ls_hydrogen_treatment mixed
_refine_ls_matrix_type full
_refine_ls_number_parameters 667
_refine_ls_number_reflns 11651
_refine_ls_number_restraints 0
_refine_ls_restrained_S_all 1.091
_refine_ls_R_factor_all 0.0613
_refine_ls_R_factor_gt 0.0442
_refine_ls_shift/su_max 0.001
_refine_ls_shift/su_mean 0
_refine_ls_structure_factor_coef Fsqd
_refine_ls_weighting_details 'calc w=1/[\s^2^(Fo^2^)+(0.0764P)^2^+0.3307P] where P=(Fo^2^+2Fc^2^)/3'
_refine_ls_weighting_scheme calc
_refine_ls_wR_factor_gt 0.1285
_refine_ls_wR_factor_ref 0.1397
_reflns_number_gt 8715
_reflns_number_total 11651
_reflns_threshold_expression >2sigma(I)
_cod_data_source_file ol401803t_si_002.cif
_cod_data_source_block (4,6-diCl-res)3.(3b)2
_cod_database_code 1512220

loop_
_symmetry_equiv_pos_as_xyz
'x, y, z'
'-x, -y, -z'

loop_
_atom_site_label
_atom_site_type_symbol
_atom_site_fract_x
_atom_site_fract_y
_atom_site_fract_z
_atom_site_U_iso_or_equiv
_atom_site_adp_type
_atom_site_occupancy
_atom_site_symmetry_multiplicity
_atom_site_calc_flag
_atom_site_refinement_flags
Cl1 Cl 1.03045(6) 0.16333(8) 0.09127(6) 0.0996(3) Uani 1 1 d .
Cl2 Cl 0.61882(5) 0.06052(5) 0.23863(4) 0.06189(16) Uani 1 1 d .
C1 C 0.90569(19) 0.1394(2) 0.07864(16) 0.0610(6) Uani 1 1 d .
C2 C 0.88869(18) 0.14687(19) -0.00732(15) 0.0579(6) Uani 1 1 d .
C3 C 0.78947(17) 0.12552(16) -0.01623(14) 0.0490(5) Uani 1 1 d .
H3 H 0.7781 0.1296 -0.0747 0.059 Uiso 1 1 calc R
C4 C 0.70556(16) 0.09800(14) 0.05904(13) 0.0420(4) Uani 1 1 d .
C5 C 0.72355(17) 0.09239(14) 0.14417(13) 0.0454(4) Uani 1 1 d .
C6 C 0.82280(19) 0.11265(17) 0.15403(15) 0.0567(6) Uani 1 1 d .
H6 H 0.8342 0.1083 0.2125 0.068 Uiso 1 1 calc R
O7 O 0.97130(15) 0.17549(19) -0.08072(13) 0.0860(6) Uani 1 1 d .
H7 H 0.964(3) 0.165(3) -0.129(3) 0.129 Uiso 1 1 d .
O8 O 0.60651(12) 0.07734(12) 0.05366(11) 0.0525(4) Uani 1 1 d .
H8 H 0.603(2) 0.082(2) 0.005(2) 0.079 Uiso 1 1 d .
Cl11 Cl 0.95723(5) 0.04293(5) 0.74264(4) 0.06958(18) Uani 1 1 d .
Cl12 Cl 0.89456(8) 0.14920(6) 0.40820(5) 0.0918(3) Uani 1 1 d .
C11 C 0.91222(16) 0.12962(15) 0.66314(15) 0.0490(5) Uani 1 1 d .
C12 C 0.86748(15) 0.21894(15) 0.68634(13) 0.0434(4) Uani 1 1 d .
C13 C 0.82809(14) 0.28552(15) 0.62397(13) 0.0422(4) Uani 1 1 d .
H13 H 0.7959 0.3462 0.6401 0.051 Uiso 1 1 calc R
C14 C 0.83488(15) 0.26493(14) 0.53821(13) 0.0418(4) Uani 1 1 d .
C15 C 0.88204(19) 0.17566(17) 0.51592(15) 0.0539(5) Uani 1 1 d .
C16 C 0.9192(2) 0.10835(17) 0.57815(16) 0.0590(6) Uani 1 1 d .
H16 H 0.9498 0.0468 0.5627 0.071 Uiso 1 1 calc R
O17 O 0.86348(13) 0.23862(13) 0.77021(10) 0.0579(4) Uani 1 1 d .
H17 H 0.847(2) 0.299(2) 0.771(2) 0.087 Uiso 1 1 d .
O18 O 0.79889(13) 0.32972(12) 0.47499(10) 0.0530(4) Uani 1 1 d .
H18 H 0.775(2) 0.380(2) 0.496(2) 0.079 Uiso 1 1 d .
Cl21 Cl 0.69320(5) -0.08299(4) 0.89303(4) 0.06237(16) Uani 1 1 d .
Cl22 Cl 0.68642(9) -0.05247(6) 0.54450(5) 0.1066(3) Uani 1 1 d .
C21 C 0.66456(16) -0.01415(14) 0.79630(14) 0.0445(4) Uani 1 1 d .
C22 C 0.61913(15) 0.08083(14) 0.79826(13) 0.0402(4) Uani 1 1 d .
C23 C 0.59576(15) 0.13430(14) 0.72083(13) 0.0419(4) Uani 1 1 d .
H23 H 0.566 0.1997 0.7217 0.05 Uiso 1 1 calc R
C24 C 0.61517(15) 0.09387(15) 0.64182(13) 0.0439(4) Uani 1 1 d .
C25 C 0.66069(19) -0.00085(17) 0.64181(15) 0.0549(5) Uani 1 1 d .
C26 C 0.68558(19) -0.05407(16) 0.71830(16) 0.0560(5) Uani 1 1 d .
H26 H 0.7174 -0.1186 0.7169 0.067 Uiso 1 1 calc R
O27 O 0.59785(13) 0.11942(12) 0.87608(10) 0.0539(4) Uani 1 1 d .
H27 H 0.555(2) 0.169(2) 0.870(2) 0.081 Uiso 1 1 d .
O28 O 0.59117(14) 0.14455(13) 0.56592(10) 0.0577(4) Uani 1 1 d .
H28 H 0.544(2) 0.194(2) 0.575(2) 0.087 Uiso 1 1 d .
S1 S 0.55299(4) 0.40864(3) 0.59606(3) 0.04097(12) Uani 1 1 d .
C31 C 0.28719(17) 0.64570(17) 0.70819(17) 0.0554(5) Uani 1 1 d .
H31A H 0.2988 0.6391 0.7694 0.066 Uiso 1 1 calc R
H31B H 0.2161 0.6745 0.7097 0.066 Uiso 1 1 calc R
O32 O 0.29113(11) 0.54712(11) 0.68300(10) 0.0512(3) Uani 1 1 d .
C33 C 0.39229(14) 0.51478(14) 0.65274(12) 0.0395(4) Uani 1 1 d .
C34 C 0.41709(15) 0.41931(14) 0.63519(12) 0.0393(4) Uani 1 1 d .
C35 C 0.34981(15) 0.33133(15) 0.64364(13) 0.0425(4) Uani 1 1 d .
C36 C 0.23994(18) 0.33294(18) 0.67428(18) 0.0592(6) Uani 1 1 d .
H36 H 0.2055 0.3928 0.6904 0.071 Uiso 1 1 calc R
C37 C 0.1816(2) 0.2460(2) 0.6810(2) 0.0721(7) Uani 1 1 d .
H37 H 0.1066 0.2455 0.702 0.086 Uiso 1 1 calc R
C38 C 0.2335(2) 0.16046(19) 0.65676(19) 0.0673(7) Uani 1 1 d .
H38 H 0.1954 0.0998 0.661 0.081 Uiso 1 1 calc R
C39 C 0.34093(19) 0.16519(17) 0.62662(16) 0.0553(5) Uani 1 1 d .
H39 H 0.3763 0.1063 0.6091 0.066 Uiso 1 1 calc R
N40 N 0.40018(13) 0.24740(12) 0.61997(11) 0.0452(4) Uani 1 1 d .
C41 C 0.36942(17) 0.71610(16) 0.64330(16) 0.0527(5) Uani 1 1 d .
H41A H 0.3589 0.722 0.5818 0.063 Uiso 1 1 calc R
H41B H 0.362 0.7842 0.6601 0.063 Uiso 1 1 calc R
O42 O 0.47419(11) 0.67858(10) 0.64444(10) 0.0504(3) Uani 1 1 d .
C43 C 0.48282(15) 0.57935(14) 0.63411(12) 0.0388(4) Uani 1 1 d .
C44 C 0.57623(15) 0.53300(14) 0.60330(12) 0.0388(4) Uani 1 1 d .
C45 C 0.68423(15) 0.57345(14) 0.57536(13) 0.0409(4) Uani 1 1 d .
C46 C 0.70943(17) 0.66903(17) 0.58859(17) 0.0560(5) Uani 1 1 d .
H46 H 0.6555 0.7105 0.6165 0.067 Uiso 1 1 calc R
C47 C 0.81280(19) 0.70247(19) 0.5609(2) 0.0693(7) Uani 1 1 d .
H47 H 0.8312 0.7674 0.5693 0.083 Uiso 1 1 calc R
C48 C 0.88966(19) 0.6409(2) 0.5209(2) 0.0717(7) Uani 1 1 d .
H48 H 0.9618 0.6624 0.5011 0.086 Uiso 1 1 calc R
C49 C 0.85952(17) 0.54780(18) 0.51010(19) 0.0621(6) Uani 1 1 d .
H49 H 0.9127 0.5055 0.4825 0.075 Uiso 1 1 calc R
N50 N 0.75983(13) 0.51336(13) 0.53625(12) 0.0485(4) Uani 1 1 d .
S2 S 0.62732(4) 0.38188(4) 0.82521(3) 0.04494(13) Uani 1 1 d .
C51 C 0.4210(2) 0.6665(2) 0.9170(2) 0.0731(7) Uani 1 1 d .
H51A H 0.4303 0.6556 0.9792 0.088 Uiso 1 1 calc R
H51B H 0.3578 0.7089 0.9157 0.088 Uiso 1 1 calc R
O52 O 0.40271(12) 0.57027(11) 0.89444(11) 0.0558(4) Uani 1 1 d .
C53 C 0.49427(16) 0.51904(15) 0.86891(13) 0.0430(4) Uani 1 1 d .
C54 C 0.49682(15) 0.41919(14) 0.85969(13) 0.0414(4) Uani 1 1 d .
C55 C 0.40976(16) 0.34626(15) 0.87493(13) 0.0440(4) Uani 1 1 d .
C56 C 0.30407(18) 0.37395(19) 0.8905(2) 0.0675(7) Uani 1 1 d .
H56 H 0.2853 0.4425 0.8929 0.081 Uiso 1 1 calc R
C57 C 0.2269(2) 0.3020(2) 0.9026(2) 0.0795(8) Uani 1 1 d .
H57 H 0.1544 0.3204 0.9145 0.095 Uiso 1 1 calc R
C58 C 0.2542(2) 0.2043(2) 0.89745(19) 0.0703(7) Uani 1 1 d .
H58 H 0.2018 0.1537 0.905 0.084 Uiso 1 1 calc R
C59 C 0.36035(19) 0.18096(17) 0.88095(16) 0.0575(6) Uani 1 1 d .
H59 H 0.38 0.113 0.8765 0.069 Uiso 1 1 calc R
N60 N 0.43712(14) 0.24949(12) 0.87094(12) 0.0474(4) Uani 1 1 d .
C61 C 0.5135(2) 0.7204(2) 0.8562(2) 0.0773(8) Uani 1 1 d .
H61A H 0.5019 0.7358 0.7947 0.093 Uiso 1 1 calc R
H61B H 0.5217 0.7855 0.8755 0.093 Uiso 1 1 calc R
O62 O 0.60920(13) 0.66439(11) 0.85337(12) 0.0618(4) Uani 1 1 d .
C63 C 0.59547(17) 0.56485(14) 0.84868(13) 0.0450(4) Uani 1 1 d .
C64 C 0.67678(16) 0.50072(15) 0.82414(13) 0.0446(4) Uani 1 1 d .
C65 C 0.79053(17) 0.52112(17) 0.79453(15) 0.0524(5) Uani 1 1 d .
C66 C 0.8348(2) 0.6155(2) 0.7922(2) 0.0745(7) Uani 1 1 d .
H66 H 0.7914 0.6685 0.8137 0.089 Uiso 1 1 calc R
C67 C 0.9426(3) 0.6303(3) 0.7580(3) 0.0983(11) Uani 1 1 d .
H67 H 0.9738 0.6938 0.7565 0.118 Uiso 1 1 calc R
C68 C 1.0048(2) 0.5546(3) 0.7264(3) 0.1030(12) Uani 1 1 d .
H68 H 1.0786 0.5649 0.7003 0.124 Uiso 1 1 calc R
C69 C 0.9563(2) 0.4626(3) 0.7339(2) 0.0857(9) Uani 1 1 d .
H69 H 0.9993 0.4086 0.7142 0.103 Uiso 1 1 calc R
N70 N 0.85243(14) 0.44443(16) 0.76714(14) 0.0610(5) Uani 1 1 d .

loop_
_atom_site_aniso_label
_atom_site_aniso_U_11
_atom_site_aniso_U_22
_atom_site_aniso_U_33
_atom_site_aniso_U_23
_atom_site_aniso_U_13
_atom_site_aniso_U_12
Cl1 0.0671(4) 0.1475(8) 0.0847(5) 0.0183(5) -0.0431(4) -0.0297(5)
Cl2 0.0716(4) 0.0620(3) 0.0464(3) -0.0032(2) -0.0077(3) -0.0044(3)
C1 0.0556(13) 0.0716(16) 0.0578(13) 0.0044(11) -0.0276(11) -0.0081(11)
C2 0.0518(12) 0.0674(15) 0.0510(12) 0.0003(10) -0.0132(10) -0.0053(11)
C3 0.0546(12) 0.0534(12) 0.0420(10) -0.0079(9) -0.0177(9) -0.0001(9)
C4 0.0500(11) 0.0309(9) 0.0477(10) -0.0075(8) -0.0170(9) 0.0037(8)
C5 0.0563(12) 0.0347(10) 0.0446(10) -0.0026(8) -0.0148(9) 0.0019(8)
C6 0.0703(15) 0.0565(13) 0.0461(11) 0.0018(9) -0.0268(11) -0.0034(11)
O7 0.0574(10) 0.1361(19) 0.0565(10) 0.0015(11) -0.0095(9) -0.0228(11)
O8 0.0502(8) 0.0601(9) 0.0505(8) -0.0115(7) -0.0173(7) -0.0017(7)
Cl11 0.0764(4) 0.0548(3) 0.0733(4) 0.0051(3) -0.0237(3) 0.0173(3)
Cl12 0.1493(7) 0.0707(4) 0.0640(4) -0.0309(3) -0.0320(4) 0.0279(5)
C11 0.0460(11) 0.0401(11) 0.0569(12) 0.0001(9) -0.0117(9) 0.0054(9)
C12 0.0352(9) 0.0460(11) 0.0449(10) -0.0042(8) -0.0051(8) 0.0018(8)
C13 0.0343(9) 0.0398(10) 0.0493(11) -0.0061(8) -0.0060(8) 0.0052(8)
C14 0.0378(10) 0.0402(10) 0.0466(10) -0.0056(8) -0.0099(8) -0.0011(8)
C15 0.0643(13) 0.0458(12) 0.0522(12) -0.0133(9) -0.0123(10) 0.0024(10)
C16 0.0715(15) 0.0396(11) 0.0646(14) -0.0132(10) -0.0131(11) 0.0120(10)
O17 0.0679(10) 0.0606(10) 0.0452(8) -0.0091(7) -0.0159(7) 0.0164(8)
O18 0.0606(9) 0.0499(9) 0.0516(8) -0.0084(7) -0.0209(7) 0.0087(7)
Cl21 0.0774(4) 0.0464(3) 0.0696(4) -0.0028(2) -0.0362(3) 0.0120(3)
Cl22 0.1822(9) 0.0792(5) 0.0671(4) -0.0391(4) -0.0340(5) 0.0489(5)
C21 0.0433(10) 0.0354(10) 0.0563(12) -0.0035(8) -0.0183(9) 0.0027(8)
C22 0.0380(9) 0.0367(10) 0.0487(10) -0.0084(8) -0.0155(8) 0.0006(8)
C23 0.0426(10) 0.0345(10) 0.0501(11) -0.0081(8) -0.0143(8) 0.0044(8)
C24 0.0444(10) 0.0411(10) 0.0443(10) -0.0066(8) -0.0077(8) -0.0003(8)
C25 0.0655(14) 0.0464(12) 0.0531(12) -0.0178(10) -0.0102(10) 0.0094(10)
C26 0.0662(14) 0.0375(11) 0.0647(14) -0.0137(10) -0.0152(11) 0.0145(10)
O27 0.0701(10) 0.0475(8) 0.0545(8) -0.0169(7) -0.0313(8) 0.0171(7)
O28 0.0700(10) 0.0600(10) 0.0425(8) -0.0069(7) -0.0154(7) 0.0126(8)
S1 0.0393(2) 0.0358(2) 0.0479(3) -0.00688(19) -0.0115(2) 0.00312(19)
C31 0.0477(12) 0.0555(13) 0.0687(14) -0.0237(11) -0.0174(10) 0.0140(10)
O32 0.0392(7) 0.0463(8) 0.0681(9) -0.0147(7) -0.0108(6) 0.0057(6)
C33 0.0372(9) 0.0438(10) 0.0382(9) -0.0047(8) -0.0127(7) 0.0059(8)
C34 0.0398(10) 0.0391(10) 0.0391(9) -0.0031(7) -0.0129(8) 0.0015(8)
C35 0.0460(10) 0.0395(10) 0.0423(10) -0.0003(8) -0.0163(8) -0.0009(8)
C36 0.0473(12) 0.0480(13) 0.0813(16) -0.0091(11) -0.0156(11) 0.0000(10)
C37 0.0493(13) 0.0622(16) 0.103(2) -0.0096(14) -0.0175(13) -0.0099(12)
C38 0.0644(15) 0.0509(14) 0.0880(18) -0.0047(12) -0.0247(13) -0.0124(12)
C39 0.0634(14) 0.0403(11) 0.0657(14) -0.0085(10) -0.0230(11) -0.0007(10)
N40 0.0524(10) 0.0373(9) 0.0490(9) -0.0054(7) -0.0201(8) 0.0027(7)
C41 0.0533(12) 0.0409(11) 0.0716(14) -0.0184(10) -0.0248(11) 0.0106(9)
O42 0.0470(8) 0.0415(8) 0.0679(9) -0.0194(7) -0.0178(7) 0.0048(6)
C43 0.0442(10) 0.0345(9) 0.0399(9) -0.0067(7) -0.0144(8) 0.0023(8)
C44 0.0412(10) 0.0365(10) 0.0402(9) -0.0047(7) -0.0144(8) 0.0023(8)
C45 0.0391(10) 0.0388(10) 0.0450(10) -0.0019(8) -0.0144(8) 0.0018(8)
C46 0.0455(12) 0.0467(12) 0.0765(15) -0.0163(11) -0.0124(10) -0.0006(9)
C47 0.0530(14) 0.0479(13) 0.109(2) -0.0179(13) -0.0197(13) -0.0084(11)
C48 0.0406(12) 0.0605(15) 0.112(2) -0.0112(14) -0.0166(13) -0.0062(11)
C49 0.0401(11) 0.0551(14) 0.0879(17) -0.0093(12) -0.0126(11) 0.0054(10)
N50 0.0391(9) 0.0427(9) 0.0635(11) -0.0053(8) -0.0155(8) 0.0048(7)
S2 0.0432(3) 0.0392(3) 0.0518(3) -0.0132(2) -0.0076(2) 0.0068(2)
C51 0.0738(17) 0.0596(15) 0.095(2) -0.0372(14) -0.0238(15) 0.0231(13)
O52 0.0513(8) 0.0430(8) 0.0729(10) -0.0161(7) -0.0126(7) 0.0161(7)
C53 0.0470(10) 0.0396(10) 0.0422(10) -0.0086(8) -0.0109(8) 0.0120(8)
C54 0.0431(10) 0.0380(10) 0.0411(9) -0.0057(8) -0.0082(8) 0.0076(8)
C55 0.0470(11) 0.0390(10) 0.0423(10) -0.0026(8) -0.0077(8) 0.0041(8)
C56 0.0477(13) 0.0479(13) 0.0979(19) -0.0046(12) -0.0074(12) 0.0053(10)
C57 0.0455(13) 0.0660(17) 0.115(2) -0.0021(15) -0.0072(14) 0.0008(12)
C58 0.0581(15) 0.0655(16) 0.0796(17) 0.0044(13) -0.0125(12) -0.0175(12)
C59 0.0673(15) 0.0433(12) 0.0595(13) -0.0051(9) -0.0130(11) -0.0045(10)
N60 0.0521(10) 0.0395(9) 0.0497(9) -0.0072(7) -0.0114(8) 0.0022(7)
C61 0.0802(18) 0.0463(14) 0.111(2) -0.0265(14) -0.0270(16) 0.0161(13)
O62 0.0635(10) 0.0414(8) 0.0892(12) -0.0244(8) -0.0266(9) 0.0082(7)
C63 0.0556(12) 0.0350(10) 0.0476(10) -0.0107(8) -0.0170(9) 0.0051(9)
C64 0.0481(11) 0.0436(11) 0.0442(10) -0.0106(8) -0.0132(8) 0.0020(9)
C65 0.0489(12) 0.0551(13) 0.0560(12) -0.0149(10) -0.0146(10) 0.0006(10)
C66 0.0610(15) 0.0636(16) 0.103(2) -0.0262(15) -0.0183(14) -0.0061(13)
C67 0.0689(19) 0.091(2) 0.138(3) -0.035(2) -0.0181(19) -0.0274(17)
C68 0.0525(16) 0.123(3) 0.138(3) -0.054(2) -0.0068(17) -0.0186(18)
C69 0.0479(14) 0.099(2) 0.114(2) -0.0465(19) -0.0068(14) 0.0002(14)
N70 0.0454(10) 0.0676(13) 0.0729(13) -0.0258(10) -0.0108(9) 0.0040(9)

loop_
_atom_type_symbol
_atom_type_description
_atom_type_scat_dispersion_real
_atom_type_scat_dispersion_imag
_atom_type_scat_source
C C 0.0033 0.0016 'International Tables Vol C Tables 4.2.6.8 and 6.1.1.4'
H H 0 0 'International Tables Vol C Tables 4.2.6.8 and 6.1.1.4'
N N 0.0061 0.0033 'International Tables Vol C Tables 4.2.6.8 and 6.1.1.4'
O O 0.0106 0.006 'International Tables Vol C Tables 4.2.6.8 and 6.1.1.4'
S S 0.1246 0.1234 'International Tables Vol C Tables 4.2.6.8 and 6.1.1.4'
Cl Cl 0.1484 0.1585 'International Tables Vol C Tables 4.2.6.8 and 6.1.1.4'

loop_
_geom_angle_atom_site_label_1
_geom_angle_atom_site_label_2
_geom_angle_atom_site_label_3
_geom_angle
C6 C1 C2 120.0(2)
C6 C1 Cl1 119.86(18)
C2 C1 Cl1 120.13(19)
O7 C2 C3 121.7(2)
O7 C2 C1 118.9(2)
C3 C2 C1 119.4(2)
C2 C3 C4 121.14(19)
C2 C3 H3 119.4
C4 C3 H3 119.4
O8 C4 C5 118.07(18)
O8 C4 C3 123.27(18)
C5 C4 C3 118.66(18)
C6 C5 C4 120.77(19)
C6 C5 Cl2 120.14(16)
C4 C5 Cl2 119.09(16)
C5 C6 C1 120.0(2)
C5 C6 H6 120
C1 C6 H6 120
C2 O7 H7 116(3)
C4 O8 H8 112(2)
C16 C11 C12 120.18(19)
C16 C11 Cl11 120.27(17)
C12 C11 Cl11 119.54(17)
O17 C12 C11 118.81(18)
O17 C12 C13 122.03(18)
C11 C12 C13 119.16(19)
C12 C13 C14 121.10(18)
C12 C13 H13 119.4
C14 C13 H13 119.4
O18 C14 C15 118.90(18)
O18 C14 C13 122.44(18)
C15 C14 C13 118.65(18)
C16 C15 C14 120.5(2)
C16 C15 Cl12 119.80(18)
C14 C15 Cl12 119.72(17)
C15 C16 C11 120.4(2)
C15 C16 H16 119.8
C11 C16 H16 119.8
C12 O17 H17 108(2)
C14 O18 H18 109(2)
C26 C21 C22 120.02(18)
C26 C21 Cl21 120.02(15)
C22 C21 Cl21 119.95(16)
O27 C22 C23 121.17(17)
O27 C22 C21 119.58(17)
C23 C22 C21 119.25(18)
C22 C23 C24 121.21(18)
C22 C23 H23 119.4
C24 C23 H23 119.4
O28 C24 C25 119.83(18)
O28 C24 C23 121.92(18)
C25 C24 C23 118.25(19)
C26 C25 C24 120.93(19)
C26 C25 Cl22 119.84(17)
C24 C25 Cl22 119.23(17)
C21 C26 C25 120.33(19)
C21 C26 H26 119.8
C25 C26 H26 119.8
C22 O27 H27 107(2)
C24 O28 H28 114(2)
C44 S1 C34 92.62(9)
O32 C31 C41 111.42(17)
O32 C31 H31A 109.3
C41 C31 H31A 109.3
O32 C31 H31B 109.3
C41 C31 H31B 109.3
H31A C31 H31B 108
C33 O32 C31 113.24(15)
C34 C33 O32 124.25(17)
C34 C33 C43 113.14(17)
O32 C33 C43 122.59(17)
C33 C34 C35 131.08(18)
C33 C34 S1 110.41(14)
C35 C34 S1 118.51(15)
N40 C35 C36 121.39(18)
N40 C35 C34 116.09(17)
C36 C35 C34 122.52(19)
C37 C36 C35 119.1(2)
C37 C36 H36 120.5
C35 C36 H36 120.5
C38 C37 C36 119.3(2)
C38 C37 H37 120.4
C36 C37 H37 120.4
C39 C38 C37 118.2(2)
C39 C38 H38 120.9
C37 C38 H38 120.9
N40 C39 C38 124.3(2)
N40 C39 H39 117.8
C38 C39 H39 117.8
C39 N40 C35 117.76(18)
O42 C41 C31 110.15(18)
O42 C41 H41A 109.6
C31 C41 H41A 109.6
O42 C41 H41B 109.6
C31 C41 H41B 109.6
H41A C41 H41B 108.1
C43 O42 C41 111.43(15)
C44 C43 O42 124.55(17)
C44 C43 C33 113.46(16)
O42 C43 C33 121.96(17)
C43 C44 C45 129.99(17)
C43 C44 S1 110.36(14)
C45 C44 S1 119.63(14)
N50 C45 C46 121.11(18)
N50 C45 C44 116.58(17)
C46 C45 C44 122.31(18)
C47 C46 C45 119.4(2)
C47 C46 H46 120.3
C45 C46 H46 120.3
C46 C47 C48 119.3(2)
C46 C47 H47 120.4
C48 C47 H47 120.4
C49 C48 C47 118.4(2)
C49 C48 H48 120.8
C47 C48 H48 120.8
N50 C49 C48 123.7(2)
N50 C49 H49 118.2
C48 C49 H49 118.2
C49 N50 C45 118.20(18)
C64 S2 C54 92.57(9)
O52 C51 C61 113.1(2)
O52 C51 H51A 109
C61 C51 H51A 109
O52 C51 H51B 109
C61 C51 H51B 109
H51A C51 H51B 107.8
C53 O52 C51 112.60(17)
O52 C53 C54 123.55(18)
O52 C53 C63 122.73(17)
C54 C53 C63 113.72(17)
C53 C54 C55 130.10(18)
C53 C54 S2 109.88(15)
C55 C54 S2 120.02(14)
N60 C55 C56 120.53(19)
N60 C55 C54 116.52(17)
C56 C55 C54 122.93(19)
C57 C56 C55 119.8(2)
C57 C56 H56 120.1
C55 C56 H56 120.1
C58 C57 C56 119.9(2)
C58 C57 H57 120.1
C56 C57 H57 120.1
C57 C58 C59 118.0(2)
C57 C58 H58 121
C59 C58 H58 121
N60 C59 C58 123.2(2)
N60 C59 H59 118.4
C58 C59 H59 118.4
C59 N60 C55 118.53(19)
O62 C61 C51 112.9(2)
O62 C61 H61A 109
C51 C61 H61A 109
O62 C61 H61B 109
C51 C61 H61B 109
H61A C61 H61B 107.8
C63 O62 C61 112.12(18)
C64 C63 O62 124.07(19)
C64 C63 C53 113.59(17)
O62 C63 C53 122.34(18)
C63 C64 C65 129.61(19)
C63 C64 S2 110.25(15)
C65 C64 S2 120.04(16)
N70 C65 C66 120.8(2)
N70 C65 C64 116.68(19)
C66 C65 C64 122.5(2)
C67 C66 C65 118.7(3)
C67 C66 H66 120.6
C65 C66 H66 120.6
C68 C67 C66 120.7(3)
C68 C67 H67 119.7
C66 C67 H67 119.7
C67 C68 C69 117.3(3)
C67 C68 H68 121.4
C69 C68 H68 121.4
N70 C69 C68 124.1(3)
N70 C69 H69 117.9
C68 C69 H69 117.9
C69 N70 C65 118.2(2)

loop_
_geom_bond_atom_site_label_1
_geom_bond_atom_site_label_2
_geom_bond_distance
Cl1 C1 1.732(2)
Cl2 C5 1.738(2)
C1 C6 1.384(3)
C1 C2 1.395(3)
C2 O7 1.367(3)
C2 C3 1.378(3)
C3 C4 1.392(3)
C3 H3 0.95
C4 O8 1.354(2)
C4 C5 1.391(3)
C5 C6 1.380(3)
C6 H6 0.95
O7 H7 0.83(4)
O8 H8 0.76(3)
Cl11 C11 1.744(2)
Cl12 C15 1.741(2)
C11 C16 1.382(3)
C11 C12 1.384(3)
C12 O17 1.365(2)
C12 C13 1.386(3)
C13 C14 1.391(3)
C13 H13 0.95
C14 O18 1.360(2)
C14 C15 1.390(3)
C15 C16 1.374(3)
C16 H16 0.95
O17 H17 0.83(3)
O18 H18 0.82(3)
Cl21 C21 1.740(2)
Cl22 C25 1.729(2)
C21 C26 1.375(3)
C21 C22 1.392(3)
C22 O27 1.362(2)
C22 C23 1.387(3)
C23 C24 1.393(3)
C23 H23 0.95
C24 O28 1.358(2)
C24 C25 1.387(3)
C25 C26 1.383(3)
C26 H26 0.95
O27 H27 0.86(3)
O28 H28 0.90(3)
S1 C44 1.7337(19)
S1 C34 1.7342(19)
C31 O32 1.441(3)
C31 C41 1.499(3)
C31 H31A 0.99
C31 H31B 0.99
O32 C33 1.370(2)
C33 C34 1.370(3)
C33 C43 1.425(3)
C34 C35 1.460(3)
C35 N40 1.348(3)
C35 C36 1.393(3)
C36 C37 1.386(3)
C36 H36 0.95
C37 C38 1.378(4)
C37 H37 0.95
C38 C39 1.360(3)
C38 H38 0.95
C39 N40 1.340(3)
C39 H39 0.95
C41 O42 1.445(2)
C41 H41A 0.99
C41 H41B 0.99
O42 C43 1.368(2)
C43 C44 1.367(3)
C44 C45 1.457(3)
C45 N50 1.349(3)
C45 C46 1.396(3)
C46 C47 1.372(3)
C46 H46 0.95
C47 C48 1.377(4)
C47 H47 0.95
C48 C49 1.371(3)
C48 H48 0.95
C49 N50 1.332(3)
C49 H49 0.95
S2 C64 1.734(2)
S2 C54 1.7383(19)
C51 O52 1.438(3)
C51 C61 1.455(4)
C51 H51A 0.99
C51 H51B 0.99
O52 C53 1.366(2)
C53 C54 1.372(3)
C53 C63 1.411(3)
C54 C55 1.467(3)
C55 N60 1.345(3)
C55 C56 1.389(3)
C56 C57 1.371(4)
C56 H56 0.95
C57 C58 1.360(4)
C57 H57 0.95
C58 C59 1.380(4)
C58 H58 0.95
C59 N60 1.341(3)
C59 H59 0.95
C61 O62 1.433(3)
C61 H61A 0.99
C61 H61B 0.99
O62 C63 1.371(2)
C63 C64 1.368(3)
C64 C65 1.458(3)
C65 N70 1.351(3)
C65 C66 1.399(3)
C66 C67 1.380(4)
C66 H66 0.95
C67 C68 1.364(5)
C67 H67 0.95
C68 C69 1.379(4)
C68 H68 0.95
C69 N70 1.336(3)
C69 H69 0.95

loop_
_geom_hbond_atom_site_label_D
_geom_hbond_atom_site_label_H
_geom_hbond_atom_site_label_A
_geom_hbond_distance_DH
_geom_hbond_distance_HA
_geom_hbond_distance_DA
_geom_hbond_angle_DHA
_geom_hbond_site_symmetry_A
O7 H7 O17 0.83(4) 2.35(4) 2.989(3) 135(4) 1_554
O7 H7 Cl11 0.83(4) 2.80(4) 3.570(2) 155(4) 1_554
O8 H8 O27 0.76(3) 2.00(3) 2.751(2) 171(3) 1_554
O17 H17 N70 0.83(3) 1.95(3) 2.755(3) 164(3) .
O17 H17 S2 0.83(3) 3.02(3) 3.5809(17) 127(3) .
O18 H18 N50 0.82(3) 1.99(3) 2.785(2) 163(3) .
O18 H18 S1 0.82(3) 2.97(3) 3.5267(17) 127(2) .
O27 H27 N60 0.86(3) 1.85(3) 2.695(2) 165(3) .
O27 H27 S2 0.86(3) 2.94(3) 3.4841(17) 123(2) .
O28 H28 N40 0.90(3) 1.99(3) 2.824(2) 154(3) .
O28 H28 S1 0.90(3) 2.96(3) 3.6611(18) 136(2) .

loop_
_geom_torsion_atom_site_label_1
_geom_torsion_atom_site_label_2
_geom_torsion_atom_site_label_3
_geom_torsion_atom_site_label_4
_geom_torsion
C6 C1 C2 O7 178.6(2)
Cl1 C1 C2 O7 -1.4(4)
C6 C1 C2 C3 -1.3(4)
Cl1 C1 C2 C3 178.67(19)
O7 C2 C3 C4 -179.0(2)
C1 C2 C3 C4 0.9(4)
C2 C3 C4 O8 179.3(2)
C2 C3 C4 C5 0.0(3)
O8 C4 C5 C6 -179.97(19)
C3 C4 C5 C6 -0.7(3)
O8 C4 C5 Cl2 -0.5(2)
C3 C4 C5 Cl2 178.76(15)
C4 C5 C6 C1 0.3(3)
Cl2 C5 C6 C1 -179.12(19)
C2 C1 C6 C5 0.7(4)
Cl1 C1 C6 C5 -179.28(18)
C16 C11 C12 O17 -178.83(19)
Cl11 C11 C12 O17 2.5(3)
C16 C11 C12 C13 1.2(3)
Cl11 C11 C12 C13 -177.44(15)
O17 C12 C13 C14 178.70(17)
C11 C12 C13 C14 -1.4(3)
C12 C13 C14 O18 -178.64(17)
C12 C13 C14 C15 0.1(3)
O18 C14 C15 C16 -179.9(2)
C13 C14 C15 C16 1.3(3)
O18 C14 C15 Cl12 0.3(3)
C13 C14 C15 Cl12 -178.47(15)
C14 C15 C16 C11 -1.5(4)
Cl12 C15 C16 C11 178.32(18)
C12 C11 C16 C15 0.2(3)
Cl11 C11 C16 C15 178.82(18)
C26 C21 C22 O27 179.50(19)
Cl21 C21 C22 O27 0.3(3)
C26 C21 C22 C23 -0.1(3)
Cl21 C21 C22 C23 -179.33(14)
O27 C22 C23 C24 -178.46(17)
C21 C22 C23 C24 1.2(3)
C22 C23 C24 O28 178.92(18)
C22 C23 C24 C25 -1.3(3)
O28 C24 C25 C26 -179.8(2)
C23 C24 C25 C26 0.4(3)
O28 C24 C25 Cl22 0.2(3)
C23 C24 C25 Cl22 -179.59(16)
C22 C21 C26 C25 -0.8(3)
Cl21 C21 C26 C25 178.44(18)
C24 C25 C26 C21 0.6(4)
Cl22 C25 C26 C21 -179.39(18)
C41 C31 O32 C33 40.3(2)
C31 O32 C33 C34 171.81(18)
C31 O32 C33 C43 -9.9(3)
O32 C33 C34 C35 -0.8(3)
C43 C33 C34 C35 -179.24(19)
O32 C33 C34 S1 178.81(15)
C43 C33 C34 S1 0.4(2)
C44 S1 C34 C33 -0.06(14)
C44 S1 C34 C35 179.59(15)
C33 C34 C35 N40 179.70(18)
S1 C34 C35 N40 0.1(2)
C33 C34 C35 C36 -0.3(3)
S1 C34 C35 C36 -179.87(17)
N40 C35 C36 C37 0.4(3)
C34 C35 C36 C37 -179.6(2)
C35 C36 C37 C38 -0.3(4)
C36 C37 C38 C39 -0.3(4)
C37 C38 C39 N40 1.0(4)
C38 C39 N40 C35 -0.9(3)
C36 C35 N40 C39 0.2(3)
C34 C35 N40 C39 -179.82(17)
O32 C31 C41 O42 -62.7(2)
C31 C41 O42 C43 50.7(2)
C41 O42 C43 C44 157.41(19)
C41 O42 C43 C33 -20.7(2)
C34 C33 C43 C44 -0.6(2)
O32 C33 C43 C44 -179.06(17)
C34 C33 C43 O42 177.77(16)
O32 C33 C43 O42 -0.7(3)
O42 C43 C44 C45 0.2(3)
C33 C43 C44 C45 178.51(18)
O42 C43 C44 S1 -177.79(14)
C33 C43 C44 S1 0.5(2)
C34 S1 C44 C43 -0.25(15)
C34 S1 C44 C45 -178.50(15)
C43 C44 C45 N50 -171.22(19)
S1 C44 C45 N50 6.6(2)
C43 C44 C45 C46 9.3(3)
S1 C44 C45 C46 -172.90(16)
N50 C45 C46 C47 0.3(3)
C44 C45 C46 C47 179.8(2)
C45 C46 C47 C48 -0.2(4)
C46 C47 C48 C49 0.0(4)
C47 C48 C49 N50 0.0(4)
C48 C49 N50 C45 0.1(4)
C46 C45 N50 C49 -0.3(3)
C44 C45 N50 C49 -179.81(19)
C61 C51 O52 C53 40.6(3)
C51 O52 C53 C54 168.0(2)
C51 O52 C53 C63 -12.6(3)
O52 C53 C54 C55 -1.1(3)
C63 C53 C54 C55 179.45(19)
O52 C53 C54 S2 179.38(15)
C63 C53 C54 S2 0.0(2)
C64 S2 C54 C53 0.27(15)
C64 S2 C54 C55 -179.29(16)
C53 C54 C55 N60 -172.07(19)
S2 C54 C55 N60 7.4(2)
C53 C54 C55 C56 9.5(3)
S2 C54 C55 C56 -171.03(19)
N60 C55 C56 C57 0.4(4)
C54 C55 C56 C57 178.8(2)
C55 C56 C57 C58 -1.3(5)
C56 C57 C58 C59 0.7(4)
C57 C58 C59 N60 0.9(4)
C58 C59 N60 C55 -1.7(3)
C56 C55 N60 C59 1.0(3)
C54 C55 N60 C59 -177.43(18)
O52 C51 C61 O62 -58.5(3)
C51 C61 O62 C63 43.9(3)
C61 O62 C63 C64 163.9(2)
C61 O62 C63 C53 -15.9(3)
O52 C53 C63 C64 -179.72(18)
C54 C53 C63 C64 -0.3(3)
O52 C53 C63 O62 0.1(3)
C54 C53 C63 O62 179.55(18)
O62 C63 C64 C65 -3.1(3)
C53 C63 C64 C65 176.7(2)
O62 C63 C64 S2 -179.35(16)
C53 C63 C64 S2 0.5(2)
C54 S2 C64 C63 -0.42(16)
C54 S2 C64 C65 -177.06(17)
C63 C64 C65 N70 -174.6(2)
S2 C64 C65 N70 1.3(3)
C63 C64 C65 C66 4.0(4)
S2 C64 C65 C66 179.9(2)
N70 C65 C66 C67 2.5(4)
C64 C65 C66 C67 -176.1(3)
C65 C66 C67 C68 0.6(6)
C66 C67 C68 C69 -2.9(6)
C67 C68 C69 N70 2.3(6)
C68 C69 N70 C65 0.6(5)
C66 C65 N70 C69 -3.0(4)
C64 C65 N70 C69 175.6(2)

loop_
_platon_squeeze_void_nr
_platon_squeeze_void_average_x
_platon_squeeze_void_average_y
_platon_squeeze_void_average_z
_platon_squeeze_void_volume
_platon_squeeze_void_count_electrons
_platon_squeeze_void_content
1 0.000 0.500 0.000 145 25 ' '
